data_1530949
loop_
_publ_author_name
'Verbaere, A.'
'Oyetola, S.'
'Guyomard, D.'
'Piffard, Y.'

_publ_section_title
;
 New mixed-valence antimony phosphates: alpha- and beta-Sb(III) Sb(V) (P2
 O7)2
;
_journal_name_full 'Journal of Solid State Chemistry'
_journal_page_first 217
_journal_page_last 224
_journal_volume 75
_journal_year 1988
_chemical_formula_sum 'O14 P4 Sb2'
_chemical_name_systematic 'Sb2 (P2 O7)2'
_space_group_IT_number 14
_symmetry_space_group_name_Hall '-P 2ybc'
_symmetry_space_group_name_H-M 'P 1 21/c 1'
_cell_angle_alpha 90
_cell_angle_beta 90.17
_cell_angle_gamma 90
_cell_formula_units_Z 4
_cell_length_a 8.088
_cell_length_b 16.015
_cell_length_c 8.135
_cell_volume 1053.716
_citation_journal_id_ASTM JSSCBI
_cod_data_source_file Verbaere_JSSCBI_1988_1670.cif
_cod_data_source_block O14P4Sb2
_cod_database_code 1530949

loop_
_symmetry_equiv_pos_as_xyz
x,y,z
-x,y+1/2,-z+1/2
-x,-y,-z
x,-y-1/2,z-1/2

loop_
_atom_site_label
_atom_site_type_symbol
_atom_site_fract_x
_atom_site_fract_y
_atom_site_fract_z
_atom_site_occupancy
_atom_site_U_iso_or_equiv
P1 P+5 0.0313 0.3206 0.5961 1 0.0
O12 O-2 0.09 0.385 0.466 1 0.0
P3 P+5 0.2497 0.4069 0.3577 1 0.0
O8 O-2 0.133 0.333 0.744 1 0.0
O4 O-2 0.376 0.3281 -0.017 1 0.0
O5 O-2 0.236 0.477 0.887 1 0.0
Sb1 Sb+5 0.152 0.12809 0.4697 1 0.0
O6 O-2 0.375 0.3399 0.368 1 0.0
Sb2 Sb+3 0.3729 0.63266 0.5193 1 0.0
O13 O-2 0.308 0.49 0.411 1 0.0
O14 O-2 0.063 0.237 0.518 1 0.0
P2 P+5 0.5379 0.3315 0.8855 1 0.0
O7 O-2 0.49 0.6582 0.296 1 0.0
O3 O-2 0.373 0.5864 0.05 1 0.0
O2 O-2 0.229 0.6278 0.789 1 0.0
O10 O-2 0.354 0.7596 0.563 1 0.0
O9 O-2 0.147 0.6617 0.38 1 0.0
O11 O-2 0.163 0.415 0.189 1 0.0
P4 P+5 0.2214 0.5718 0.9317 1 0.0
O1 O-2 0.072 0.5834 0.048 1 0.0
